data_7159170
loop_
_publ_author_name
'Halnor, Swapnil V.'
'Dhote, Pawan S.'
'Ramana, Chepuri V.'

_publ_section_title
;
 Construction of the quinobenzoxazine core <i>via</i> gold-catalyzed dual
 annulation of azide-tethered alkynones with anthranils.
;
_journal_issue 10
_journal_name_full 'Organic &amp; biomolecular chemistry'
_journal_page_first 2127
_journal_page_last 2137
_journal_paper_doi 10.1039/d3ob00098b
_journal_volume 21
_journal_year 2023
_chemical_formula_sum 'C22 H16 N2 O2'
_chemical_formula_weight 340.37
_space_group_crystal_system monoclinic
_space_group_IT_number 14
_space_group_name_Hall '-P 2yn'
_space_group_name_H-M_alt 'P 1 21/n 1'
_atom_sites_solution_hydrogens geom
_audit_creation_method SHELXL-2018/3
_audit_update_record
;
2022-08-01 deposited with the CCDC.	2023-02-07 downloaded from the CCDC.
;
_cell_angle_alpha 90
_cell_angle_beta 91.507(4)
_cell_angle_gamma 90
_cell_formula_units_Z 4
_cell_length_a 9.4049(9)
_cell_length_b 13.3896(12)
_cell_length_c 12.7634(13)
_cell_measurement_reflns_used 9820
_cell_measurement_temperature 100(2)
_cell_measurement_theta_max 28.72
_cell_measurement_theta_min 2.65
_cell_volume 1606.7(3)
_computing_cell_refinement 'Bruker SAINT'
_computing_data_collection 'Bruker APEX2'
_computing_data_reduction 'Bruker SAINT'
_computing_molecular_graphics 'Bruker SHELXTL'
_computing_publication_material 'Bruker SHELXTL'
_computing_structure_refinement 'SHELXL-2018/3 (Sheldrick, 2018)'
_computing_structure_solution 'SHELXT 2014/5 (Sheldrick, 2014)'
_diffrn_ambient_temperature 100(2)
_diffrn_measured_fraction_theta_full 0.991
_diffrn_measured_fraction_theta_max 0.992
_diffrn_measurement_device_type 'Bruker APEX-II CCD'
_diffrn_measurement_method '\f and \w scans'
_diffrn_radiation_type MoK\a
_diffrn_radiation_wavelength 0.71073
_diffrn_reflns_av_R_equivalents 0.0455
_diffrn_reflns_av_unetI/netI 0.0204
_diffrn_reflns_Laue_measured_fraction_full 0.991
_diffrn_reflns_Laue_measured_fraction_max 0.992
_diffrn_reflns_limit_h_max 12
_diffrn_reflns_limit_h_min -12
_diffrn_reflns_limit_k_max 18
_diffrn_reflns_limit_k_min -18
_diffrn_reflns_limit_l_max 17
_diffrn_reflns_limit_l_min -17
_diffrn_reflns_number 45851
_diffrn_reflns_point_group_measured_fraction_full 0.991
_diffrn_reflns_point_group_measured_fraction_max 0.992
_diffrn_reflns_theta_full 25.242
_diffrn_reflns_theta_max 28.740
_diffrn_reflns_theta_min 2.647
_exptl_absorpt_coefficient_mu 0.091
_exptl_crystal_colour 'reddish yellow'
_exptl_crystal_density_diffrn 1.407
_exptl_crystal_description Block
_exptl_crystal_F_000 712
_exptl_crystal_size_max 0.27
_exptl_crystal_size_mid 0.20
_exptl_crystal_size_min 0.12
_refine_diff_density_max 0.537
_refine_diff_density_min -0.585
_refine_diff_density_rms 0.052
_refine_ls_extinction_method none
_refine_ls_goodness_of_fit_ref 1.057
_refine_ls_hydrogen_treatment constr
_refine_ls_matrix_type full
_refine_ls_number_parameters 236
_refine_ls_number_reflns 4126
_refine_ls_number_restraints 0
_refine_ls_restrained_S_all 1.057
_refine_ls_R_factor_all 0.0464
_refine_ls_R_factor_gt 0.0430
_refine_ls_shift/su_max 0.000
_refine_ls_shift/su_mean 0.000
_refine_ls_structure_factor_coef Fsqd
_refine_ls_weighting_details 'w=1/[\s^2^(Fo^2^)+(0.0660P)^2^+0.7523P] where P=(Fo^2^+2Fc^2^)/3'
_refine_ls_weighting_scheme calc
_refine_ls_wR_factor_gt 0.1175
_refine_ls_wR_factor_ref 0.1209
_reflns_Friedel_coverage 0.000
_reflns_number_gt 3780
_reflns_number_total 4126
_reflns_threshold_expression 'I > 2\s(I)'
_cod_data_source_file d3ob00098b2.cif
_cod_data_source_block gh
_cod_depositor_comments 'Adding full bibliography for 7159170.cif.'
_cod_original_sg_symbol_H-M 'P 21/n'
_cod_database_code 7159170
_shelx_shelxl_version_number 2018/3
_shelx_space_group_comment
;
The symmetry employed for this shelxl refinement is uniquely defined
by the following loop, which should always be used as a source of
symmetry information in preference to the above space-group names.
They are only intended as comments.
;

loop_
_space_group_symop_operation_xyz
'x, y, z'
'-x+1/2, y+1/2, -z+1/2'
'-x, -y, -z'
'x-1/2, -y-1/2, z-1/2'

loop_
_atom_site_label
_atom_site_type_symbol
_atom_site_fract_x
_atom_site_fract_y
_atom_site_fract_z
_atom_site_U_iso_or_equiv
_atom_site_adp_type
_atom_site_occupancy
_atom_site_site_symmetry_order
_atom_site_calc_flag
_atom_site_refinement_flags_posn
_atom_site_refinement_flags_adp
_atom_site_refinement_flags_occupancy
_atom_site_disorder_assembly
_atom_site_disorder_group
O1 O 0.47122(8) 0.27225(6) 0.81664(6) 0.01556(18) Uani 1 1 d . . . . .
H1 H 0.431531 0.217680 0.829996 0.023 Uiso 1 1 calc R U . . .
O2 O 0.38815(9) 0.39433(6) 0.43295(6) 0.01634(18) Uani 1 1 d . . . . .
N2 N 0.42477(10) 0.39994(7) 0.65286(7) 0.0147(2) Uani 1 1 d . . . . .
H2 H 0.440414 0.404863 0.720944 0.018 Uiso 1 1 calc R U . . .
N1 N 0.15685(9) 0.59666(6) 0.60946(7) 0.01210(18) Uani 1 1 d . . . . .
C19 C 0.19582(12) 0.59115(8) 0.94240(9) 0.0175(2) Uani 1 1 d . . . . .
H19 H 0.118439 0.598615 0.988123 0.021 Uiso 1 1 calc R U . . .
C22 C 0.42255(11) 0.56748(8) 0.80897(8) 0.0147(2) Uani 1 1 d . . . . .
H22 H 0.500277 0.558877 0.763777 0.018 Uiso 1 1 calc R U . . .
C18 C 0.17011(11) 0.56973(8) 0.83681(8) 0.0141(2) Uani 1 1 d . . . . .
H18 H 0.075043 0.563906 0.810490 0.017 Uiso 1 1 calc R U . . .
C2 C 0.57920(11) 0.25431(8) 0.64356(8) 0.0128(2) Uani 1 1 d . . . . .
C11 C 0.19440(11) 0.52423(8) 0.33027(8) 0.0140(2) Uani 1 1 d . . . . .
H11 H 0.249876 0.482114 0.287550 0.017 Uiso 1 1 calc R U . . .
C5 C 0.55167(12) 0.26025(8) 0.42457(8) 0.0154(2) Uani 1 1 d . . . . .
H5 H 0.541690 0.262643 0.350354 0.018 Uiso 1 1 calc R U . . .
C8 C 0.33227(11) 0.46543(7) 0.60093(8) 0.0118(2) Uani 1 1 d . . . . .
C21 C 0.44773(12) 0.59056(8) 0.91375(9) 0.0176(2) Uani 1 1 d . . . . .
H21 H 0.542542 0.598879 0.939809 0.021 Uiso 1 1 calc R U . . .
C17 C 0.28301(11) 0.55678(7) 0.76951(8) 0.0118(2) Uani 1 1 d . . . . .
C6 C 0.47749(11) 0.32623(8) 0.48573(8) 0.0128(2) Uani 1 1 d . . . . .
C16 C 0.25472(11) 0.53934(7) 0.65573(8) 0.0112(2) Uani 1 1 d . . . . .
C10 C 0.21656(11) 0.52384(8) 0.44086(8) 0.0120(2) Uani 1 1 d . . . . .
C1 C 0.59876(11) 0.25383(8) 0.76163(8) 0.0155(2) Uani 1 1 d . . . . .
H1A H 0.637505 0.188156 0.783704 0.019 Uiso 1 1 calc R U . . .
H1B H 0.669831 0.305318 0.781942 0.019 Uiso 1 1 calc R U . . .
C9 C 0.31425(11) 0.46063(8) 0.49347(8) 0.0122(2) Uani 1 1 d . . . . .
C12 C 0.09320(12) 0.58522(8) 0.28523(8) 0.0159(2) Uani 1 1 d . . . . .
H12 H 0.079572 0.585650 0.211214 0.019 Uiso 1 1 calc R U . . .
C3 C 0.65258(11) 0.18672(8) 0.58160(9) 0.0160(2) Uani 1 1 d . . . . .
H3 H 0.711276 0.137510 0.614442 0.019 Uiso 1 1 calc R U . . .
C7 C 0.49240(11) 0.32615(7) 0.59482(8) 0.0123(2) Uani 1 1 d . . . . .
C4 C 0.64147(12) 0.18998(8) 0.47266(9) 0.0171(2) Uani 1 1 d . . . . .
H4 H 0.694427 0.144873 0.431512 0.021 Uiso 1 1 calc R U . . .
C14 C 0.02969(11) 0.65002(8) 0.45461(8) 0.0154(2) Uani 1 1 d . . . . .
H14 H -0.026739 0.692743 0.495978 0.018 Uiso 1 1 calc R U . . .
C20 C 0.33441(13) 0.60159(9) 0.98086(9) 0.0188(2) Uani 1 1 d . . . . .
H20 H 0.351959 0.616239 1.052874 0.023 Uiso 1 1 calc R U . . .
C15 C 0.13510(11) 0.58907(7) 0.50334(8) 0.0121(2) Uani 1 1 d . . . . .
C13 C 0.00870(12) 0.64763(8) 0.34789(9) 0.0165(2) Uani 1 1 d . . . . .
H13 H -0.063041 0.688139 0.315814 0.020 Uiso 1 1 calc R U . . .

loop_
_atom_site_aniso_label
_atom_site_aniso_U_11
_atom_site_aniso_U_22
_atom_site_aniso_U_33
_atom_site_aniso_U_23
_atom_site_aniso_U_13
_atom_site_aniso_U_12
O1 0.0191(4) 0.0132(4) 0.0146(4) 0.0017(3) 0.0046(3) -0.0005(3)
O2 0.0228(4) 0.0164(4) 0.0098(3) -0.0013(3) 0.0017(3) 0.0065(3)
N2 0.0215(5) 0.0139(4) 0.0088(4) -0.0009(3) 0.0006(3) 0.0061(3)
N1 0.0135(4) 0.0116(4) 0.0112(4) -0.0002(3) 0.0010(3) -0.0009(3)
C19 0.0211(5) 0.0185(5) 0.0129(5) -0.0021(4) 0.0039(4) 0.0032(4)
C22 0.0154(5) 0.0142(5) 0.0146(5) -0.0006(4) 0.0012(4) 0.0008(4)
C18 0.0159(5) 0.0136(5) 0.0129(5) -0.0012(4) 0.0012(4) 0.0013(4)
C2 0.0136(4) 0.0107(4) 0.0141(5) 0.0006(4) 0.0026(4) -0.0016(3)
C11 0.0169(5) 0.0137(5) 0.0113(5) -0.0010(4) 0.0008(4) -0.0036(4)
C5 0.0194(5) 0.0137(5) 0.0133(5) -0.0015(4) 0.0050(4) -0.0015(4)
C8 0.0139(4) 0.0103(4) 0.0111(4) 0.0001(3) 0.0011(3) 0.0001(3)
C21 0.0176(5) 0.0181(5) 0.0168(5) -0.0017(4) -0.0039(4) 0.0003(4)
C17 0.0161(5) 0.0089(4) 0.0105(4) -0.0007(3) 0.0003(3) 0.0008(3)
C6 0.0151(5) 0.0109(4) 0.0126(5) 0.0005(4) 0.0016(4) -0.0004(4)
C16 0.0131(4) 0.0104(4) 0.0101(4) -0.0004(3) 0.0017(3) -0.0009(3)
C10 0.0134(4) 0.0115(4) 0.0111(4) 0.0003(3) 0.0004(3) -0.0029(3)
C1 0.0158(5) 0.0163(5) 0.0144(5) 0.0014(4) 0.0011(4) 0.0014(4)
C9 0.0143(5) 0.0110(4) 0.0112(4) -0.0012(3) 0.0024(3) -0.0008(3)
C12 0.0196(5) 0.0165(5) 0.0116(5) 0.0015(4) -0.0022(4) -0.0043(4)
C3 0.0166(5) 0.0124(5) 0.0192(5) 0.0012(4) 0.0037(4) 0.0017(4)
C7 0.0145(5) 0.0099(4) 0.0126(5) -0.0014(3) 0.0028(4) -0.0006(4)
C4 0.0191(5) 0.0134(5) 0.0191(5) -0.0024(4) 0.0074(4) 0.0014(4)
C14 0.0160(5) 0.0142(5) 0.0159(5) 0.0010(4) 0.0003(4) 0.0005(4)
C20 0.0261(6) 0.0183(5) 0.0117(5) -0.0029(4) -0.0017(4) 0.0026(4)
C15 0.0139(5) 0.0112(4) 0.0114(4) 0.0003(3) 0.0003(3) -0.0023(3)
C13 0.0168(5) 0.0166(5) 0.0159(5) 0.0031(4) -0.0028(4) -0.0003(4)

loop_
_atom_type_symbol
_atom_type_description
_atom_type_scat_dispersion_real
_atom_type_scat_dispersion_imag
_atom_type_scat_source
C C 0.0033 0.0016 'International Tables Vol C Tables 4.2.6.8 and 6.1.1.4'
H H 0.0000 0.0000 'International Tables Vol C Tables 4.2.6.8 and 6.1.1.4'
N N 0.0061 0.0033 'International Tables Vol C Tables 4.2.6.8 and 6.1.1.4'
O O 0.0106 0.0060 'International Tables Vol C Tables 4.2.6.8 and 6.1.1.4'

loop_
_geom_angle_atom_site_label_1
_geom_angle_atom_site_label_2
_geom_angle_atom_site_label_3
_geom_angle
_geom_angle_site_symmetry_1
_geom_angle_site_symmetry_3
_geom_angle_publ_flag
C1 O1 H1 109.5 . . ?
C9 O2 C6 117.08(8) . . ?
C8 N2 C7 118.73(9) . . ?
C8 N2 H2 120.6 . . ?
C7 N2 H2 120.6 . . ?
C16 N1 C15 118.82(9) . . ?
C20 C19 C18 120.04(10) . . ?
C20 C19 H19 120.0 . . ?
C18 C19 H19 120.0 . . ?
C21 C22 C17 120.27(10) . . ?
C21 C22 H22 119.9 . . ?
C17 C22 H22 119.9 . . ?
C19 C18 C17 120.41(10) . . ?
C19 C18 H18 119.8 . . ?
C17 C18 H18 119.8 . . ?
C3 C2 C7 119.07(10) . . ?
C3 C2 C1 120.82(9) . . ?
C7 C2 C1 120.04(9) . . ?
C12 C11 C10 120.09(10) . . ?
C12 C11 H11 120.0 . . ?
C10 C11 H11 120.0 . . ?
C6 C5 C4 119.46(10) . . ?
C6 C5 H5 120.3 . . ?
C4 C5 H5 120.3 . . ?
C9 C8 N2 120.23(9) . . ?
C9 C8 C16 118.02(9) . . ?
N2 C8 C16 121.75(9) . . ?
C22 C21 C20 120.18(10) . . ?
C22 C21 H21 119.9 . . ?
C20 C21 H21 119.9 . . ?
C18 C17 C22 119.17(9) . . ?
C18 C17 C16 120.09(9) . . ?
C22 C17 C16 120.58(9) . . ?
C5 C6 C7 121.64(10) . . ?
C5 C6 O2 116.78(9) . . ?
C7 C6 O2 121.57(9) . . ?
N1 C16 C8 122.85(9) . . ?
N1 C16 C17 116.63(9) . . ?
C8 C16 C17 120.51(9) . . ?
C9 C10 C15 117.20(9) . . ?
C9 C10 C11 123.58(9) . . ?
C15 C10 C11 119.21(9) . . ?
O1 C1 C2 114.04(8) . . ?
O1 C1 H1A 108.7 . . ?
C2 C1 H1A 108.7 . . ?
O1 C1 H1B 108.7 . . ?
C2 C1 H1B 108.7 . . ?
H1A C1 H1B 107.6 . . ?
O2 C9 C8 122.50(9) . . ?
O2 C9 C10 116.94(9) . . ?
C8 C9 C10 120.56(9) . . ?
C11 C12 C13 120.63(10) . . ?
C11 C12 H12 119.7 . . ?
C13 C12 H12 119.7 . . ?
C4 C3 C2 121.34(10) . . ?
C4 C3 H3 119.3 . . ?
C2 C3 H3 119.3 . . ?
C6 C7 C2 119.14(9) . . ?
C6 C7 N2 119.53(9) . . ?
C2 C7 N2 121.29(9) . . ?
C3 C4 C5 119.27(10) . . ?
C3 C4 H4 120.4 . . ?
C5 C4 H4 120.4 . . ?
C13 C14 C15 120.26(10) . . ?
C13 C14 H14 119.9 . . ?
C15 C14 H14 119.9 . . ?
C19 C20 C21 119.91(10) . . ?
C19 C20 H20 120.0 . . ?
C21 C20 H20 120.0 . . ?
N1 C15 C14 118.49(9) . . ?
N1 C15 C10 122.18(9) . . ?
C14 C15 C10 119.32(9) . . ?
C14 C13 C12 120.44(10) . . ?
C14 C13 H13 119.8 . . ?
C12 C13 H13 119.8 . . ?

loop_
_geom_bond_atom_site_label_1
_geom_bond_atom_site_label_2
_geom_bond_distance
_geom_bond_site_symmetry_2
_geom_bond_publ_flag
O1 C1 1.4271(13) . ?
O1 H1 0.8400 . ?
O2 C9 1.3770(12) . ?
O2 C6 1.4005(13) . ?
N2 C8 1.3909(13) . ?
N2 C7 1.3980(13) . ?
N2 H2 0.8800 . ?
N1 C16 1.3254(13) . ?
N1 C15 1.3682(13) . ?
C19 C20 1.3877(17) . ?
C19 C18 1.3928(15) . ?
C19 H19 0.9500 . ?
C22 C21 1.3868(15) . ?
C22 C17 1.4007(15) . ?
C22 H22 0.9500 . ?
C18 C17 1.3940(14) . ?
C18 H18 0.9500 . ?
C2 C3 1.3962(14) . ?
C2 C7 1.3971(14) . ?
C2 C1 1.5134(14) . ?
C11 C12 1.3691(15) . ?
C11 C10 1.4214(14) . ?
C11 H11 0.9500 . ?
C5 C6 1.3803(14) . ?
C5 C4 1.3956(16) . ?
C5 H5 0.9500 . ?
C8 C9 1.3791(14) . ?
C8 C16 1.4238(14) . ?
C21 C20 1.3927(16) . ?
C21 H21 0.9500 . ?
C17 C16 1.4880(13) . ?
C6 C7 1.3958(14) . ?
C10 C9 1.4067(14) . ?
C10 C15 1.4205(14) . ?
C1 H1A 0.9900 . ?
C1 H1B 0.9900 . ?
C12 C13 1.4152(16) . ?
C12 H12 0.9500 . ?
C3 C4 1.3923(15) . ?
C3 H3 0.9500 . ?
C4 H4 0.9500 . ?
C14 C13 1.3716(15) . ?
C14 C15 1.4153(14) . ?
C14 H14 0.9500 . ?
C20 H20 0.9500 . ?
C13 H13 0.9500 . ?

loop_
_geom_torsion_atom_site_label_1
_geom_torsion_atom_site_label_2
_geom_torsion_atom_site_label_3
_geom_torsion_atom_site_label_4
_geom_torsion
_geom_torsion_site_symmetry_1
_geom_torsion_site_symmetry_2
_geom_torsion_site_symmetry_3
_geom_torsion_site_symmetry_4
_geom_torsion_publ_flag
C20 C19 C18 C17 1.21(17) . . . . ?
C7 N2 C8 C9 -3.51(15) . . . . ?
C7 N2 C8 C16 177.02(9) . . . . ?
C17 C22 C21 C20 1.10(17) . . . . ?
C19 C18 C17 C22 -1.21(16) . . . . ?
C19 C18 C17 C16 -176.71(10) . . . . ?
C21 C22 C17 C18 0.06(16) . . . . ?
C21 C22 C17 C16 175.53(10) . . . . ?
C4 C5 C6 C7 1.52(16) . . . . ?
C4 C5 C6 O2 -179.43(9) . . . . ?
C9 O2 C6 C5 -179.75(9) . . . . ?
C9 O2 C6 C7 -0.71(14) . . . . ?
C15 N1 C16 C8 -4.13(15) . . . . ?
C15 N1 C16 C17 174.80(9) . . . . ?
C9 C8 C16 N1 6.62(15) . . . . ?
N2 C8 C16 N1 -173.90(9) . . . . ?
C9 C8 C16 C17 -172.27(9) . . . . ?
N2 C8 C16 C17 7.22(15) . . . . ?
C18 C17 C16 N1 44.30(13) . . . . ?
C22 C17 C16 N1 -131.13(10) . . . . ?
C18 C17 C16 C8 -136.74(10) . . . . ?
C22 C17 C16 C8 47.83(14) . . . . ?
C12 C11 C10 C9 177.38(10) . . . . ?
C12 C11 C10 C15 -1.54(15) . . . . ?
C3 C2 C1 O1 -141.79(10) . . . . ?
C7 C2 C1 O1 41.44(13) . . . . ?
C6 O2 C9 C8 3.98(14) . . . . ?
C6 O2 C9 C10 -175.33(9) . . . . ?
N2 C8 C9 O2 -1.91(15) . . . . ?
C16 C8 C9 O2 177.59(9) . . . . ?
N2 C8 C9 C10 177.38(9) . . . . ?
C16 C8 C9 C10 -3.13(15) . . . . ?
C15 C10 C9 O2 177.07(9) . . . . ?
C11 C10 C9 O2 -1.86(15) . . . . ?
C15 C10 C9 C8 -2.25(15) . . . . ?
C11 C10 C9 C8 178.82(9) . . . . ?
C10 C11 C12 C13 -0.65(16) . . . . ?
C7 C2 C3 C4 0.37(16) . . . . ?
C1 C2 C3 C4 -176.44(10) . . . . ?
C5 C6 C7 C2 -3.19(15) . . . . ?
O2 C6 C7 C2 177.81(9) . . . . ?
C5 C6 C7 N2 174.43(10) . . . . ?
O2 C6 C7 N2 -4.57(15) . . . . ?
C3 C2 C7 C6 2.20(15) . . . . ?
C1 C2 C7 C6 179.04(9) . . . . ?
C3 C2 C7 N2 -175.37(10) . . . . ?
C1 C2 C7 N2 1.46(15) . . . . ?
C8 N2 C7 C6 6.61(15) . . . . ?
C8 N2 C7 C2 -175.83(9) . . . . ?
C2 C3 C4 C5 -2.03(16) . . . . ?
C6 C5 C4 C3 1.09(16) . . . . ?
C18 C19 C20 C21 -0.04(17) . . . . ?
C22 C21 C20 C19 -1.11(17) . . . . ?
C16 N1 C15 C14 179.55(9) . . . . ?
C16 N1 C15 C10 -1.76(15) . . . . ?
C13 C14 C15 N1 177.30(9) . . . . ?
C13 C14 C15 C10 -1.42(15) . . . . ?
C9 C10 C15 N1 4.91(15) . . . . ?
C11 C10 C15 N1 -176.11(9) . . . . ?
C9 C10 C15 C14 -176.42(9) . . . . ?
C11 C10 C15 C14 2.57(15) . . . . ?
C15 C14 C13 C12 -0.77(16) . . . . ?
C11 C12 C13 C14 1.84(16) . . . . ?
